data_7716103
loop_
_publ_author_name
'Youssef, Khalil'
'Poidevin, Corentin'
'Vacher, Antoine'
'Fihey, Arnaud'
'Le Gal, Yann'
'Roisnel, Thierry'
'Lorcy, Dominique'

_publ_section_title
;
 Radical and diradical states of bis(molybdenocene dithiolene) complexes.
;
_journal_issue 23
_journal_name_full 'Dalton transactions (Cambridge, England : 2003)'
_journal_page_first 9763
_journal_page_last 9776
_journal_paper_doi 10.1039/d4dt00694a
_journal_volume 53
_journal_year 2024
_chemical_absolute_configuration ad
_chemical_compound_source 'synthesis as described'
_chemical_formula_moiety 'C11 H10 Mo O S2'
_chemical_formula_sum 'C11 H10 Mo O S2'
_chemical_formula_weight 318.25
_space_group_crystal_system monoclinic
_space_group_IT_number 9
_space_group_name_Hall 'C -2yc'
_space_group_name_H-M_alt 'C 1 c 1'
_atom_sites_solution_hydrogens geom
_atom_sites_solution_primary dual
_atom_sites_solution_secondary difmap
_audit_update_record
;
2024-02-15 deposited with the CCDC.	2024-05-17 downloaded from the CCDC.
;
_cell_angle_alpha 90
_cell_angle_beta 102.634(4)
_cell_angle_gamma 90
_cell_formula_units_Z 8
_cell_length_a 12.0971(13)
_cell_length_b 10.8907(12)
_cell_length_c 16.869(2)
_cell_measurement_reflns_used 9122
_cell_measurement_temperature 150(2)
_cell_measurement_theta_max 27.4878
_cell_measurement_theta_min 2.5446
_cell_measurement_wavelength 0.710730
_cell_volume 2168.6(4)
_computing_cell_refinement 'APEX3 (Bruker, 2015)'
_computing_data_collection 'Bruker APEX3 (Bruker, 2015)'
_computing_data_reduction 'SAINT (Bruker, 2014)'
_computing_molecular_graphics
;
   'SXGRAPH (L. Farrugia, 1999), Mercury (CSD, 2020)'
;
_computing_publication_material 'CRYSCALC (T. Roisnel, local program, 2021)'
_computing_structure_refinement 'SHELXL-2018_3 (Sheldrick, 2018)'
_computing_structure_solution 'SHELXT 2018_2 (Sheldrick, 2018)'
_diffrn_ambient_temperature 150(2)
_diffrn_detector CMOS-PHOTON70
_diffrn_measured_fraction_theta_full 0.994
_diffrn_measured_fraction_theta_max 0.992
_diffrn_measurement_device_type 'D8 VENTURE Bruker AXS'
_diffrn_measurement_method 'rotation images'
_diffrn_orient_matrix_UB_11 -0.0116187
_diffrn_orient_matrix_UB_12 0.0866581
_diffrn_orient_matrix_UB_13 0.0160096
_diffrn_orient_matrix_UB_21 -0.0553545
_diffrn_orient_matrix_UB_22 -0.0288718
_diffrn_orient_matrix_UB_23 0.0321382
_diffrn_orient_matrix_UB_31 0.0630682
_diffrn_orient_matrix_UB_32 -0.0093761
_diffrn_orient_matrix_UB_33 0.0490051
_diffrn_radiation_monochromator 'multilayer monochromator'
_diffrn_radiation_probe x-ray
_diffrn_radiation_source 'Incoatec microfocus sealed tube'
_diffrn_radiation_type MoK\a
_diffrn_radiation_wavelength 0.71073
_diffrn_reflns_av_R_equivalents 0.0331
_diffrn_reflns_av_unetI/netI 0.0456
_diffrn_reflns_limit_h_max 15
_diffrn_reflns_limit_h_min -15
_diffrn_reflns_limit_k_max 14
_diffrn_reflns_limit_k_min -13
_diffrn_reflns_limit_l_max 16
_diffrn_reflns_limit_l_min -21
_diffrn_reflns_number 8162
_diffrn_reflns_theta_full 25.242
_diffrn_reflns_theta_max 27.488
_diffrn_reflns_theta_min 2.475
_diffrn_source_current 1.00
_diffrn_source_power 50.0
_diffrn_source_voltage 50.00
_exptl_absorpt_coefficient_mu 1.560
_exptl_absorpt_correction_T_max 0.911
_exptl_absorpt_correction_T_min 0.553
_exptl_absorpt_correction_type multi-scan
_exptl_absorpt_process_details
;
  [Sheldrick, G.M. (2014). SADABS Bruker AXS Inc., Madison, Wisconsin, USA]
;
_exptl_crystal_colour brown
_exptl_crystal_density_diffrn 1.949
_exptl_crystal_description stick
_exptl_crystal_F_000 1264
_exptl_crystal_size_max 0.490
_exptl_crystal_size_mid 0.110
_exptl_crystal_size_min 0.060
_refine_diff_density_max 1.603
_refine_diff_density_min -1.283
_refine_diff_density_rms 0.146
_refine_ls_abs_structure_details
;
Classical Flack method preferred over Parsons because s.u. lower.
;
_refine_ls_abs_structure_Flack -0.09(8)
_refine_ls_extinction_method none
_refine_ls_goodness_of_fit_ref 1.081
_refine_ls_hydrogen_treatment constr
_refine_ls_matrix_type full
_refine_ls_number_parameters 271
_refine_ls_number_reflns 4096
_refine_ls_number_restraints 2
_refine_ls_restrained_S_all 1.081
_refine_ls_R_factor_all 0.0619
_refine_ls_R_factor_gt 0.0617
_refine_ls_shift/su_max 0.001
_refine_ls_shift/su_mean 0.000
_refine_ls_structure_factor_coef Fsqd
_refine_ls_weighting_details 'w=1/[\s^2^(Fo^2^)+(0.1347P)^2^] where P=(Fo^2^+2Fc^2^)/3'
_refine_ls_weighting_scheme calc
_refine_ls_wR_factor_gt 0.1540
_refine_ls_wR_factor_ref 0.1544
_reflns_Friedel_coverage 0.656
_reflns_Friedel_fraction_full 0.688
_reflns_Friedel_fraction_max 0.653
_reflns_number_gt 4051
_reflns_number_total 4096
_reflns_threshold_expression >2sigma(I)
_cod_data_source_file d4dt00694a2.cif
_cod_data_source_block Cp2MoS2CO
_cod_depositor_comments 'Adding full bibliography for 7716097--7716104.cif.'
_cod_original_sg_symbol_H-M 'C c'
_cod_database_code 7716103

loop_
_space_group_symop_operation_xyz
'x, y, z'
'x, -y, z+1/2'
'x+1/2, y+1/2, z'
'x+1/2, -y+1/2, z+1/2'

loop_
_atom_site_label
_atom_site_type_symbol
_atom_site_fract_x
_atom_site_fract_y
_atom_site_fract_z
_atom_site_U_iso_or_equiv
_atom_site_adp_type
_atom_site_occupancy
_atom_site_site_symmetry_order
_atom_site_calc_flag
_atom_site_refinement_flags_posn
_atom_site_refinement_flags_adp
_atom_site_refinement_flags_occupancy
_atom_site_disorder_assembly
_atom_site_disorder_group
Mo1 Mo 0.26960(6) 0.49240(8) 0.67520(5) 0.0157(2) Uani 1 1 d . . . . .
S1 S 0.40870(18) 0.3246(2) 0.69813(16) 0.0219(5) Uani 1 1 d . . . . .
S2 S 0.4011(2) 0.5175(2) 0.5841(2) 0.0265(6) Uani 1 1 d . . . . .
C1 C 0.1746(9) 0.3852(12) 0.5629(8) 0.035(2) Uani 1 1 d . . . . .
H1 H 0.215073 0.354060 0.524940 0.042 Uiso 1 1 calc R U . . .
C2 C 0.1253(9) 0.5058(10) 0.5613(9) 0.034(3) Uani 1 1 d . . . . .
H2 H 0.125538 0.568556 0.522207 0.040 Uiso 1 1 calc R U . . .
C3 C 0.0770(9) 0.5112(10) 0.6294(9) 0.031(3) Uani 1 1 d . . . . .
H3 H 0.038325 0.580156 0.644681 0.037 Uiso 1 1 calc R U . . .
C4 C 0.0945(8) 0.3977(11) 0.6723(8) 0.034(2) Uani 1 1 d . . . . .
H4 H 0.070669 0.378255 0.720883 0.040 Uiso 1 1 calc R U . . .
C5 C 0.1527(8) 0.3212(10) 0.6302(9) 0.037(3) Uani 1 1 d . . . . .
H5 H 0.174245 0.238874 0.644455 0.044 Uiso 1 1 calc R U . . .
C6 C 0.3125(11) 0.5328(9) 0.8118(7) 0.029(2) Uani 1 1 d . . . . .
H6 H 0.314307 0.467539 0.849459 0.035 Uiso 1 1 calc R U . . .
C7 C 0.4037(8) 0.5768(10) 0.7802(7) 0.028(2) Uani 1 1 d . . . . .
H7 H 0.478833 0.545537 0.793100 0.033 Uiso 1 1 calc R U . . .
C8 C 0.3658(9) 0.6744(10) 0.7267(7) 0.032(2) Uani 1 1 d . . . . .
H8 H 0.411067 0.720911 0.698260 0.038 Uiso 1 1 calc R U . . .
C9 C 0.2500(9) 0.6915(10) 0.7225(8) 0.035(2) Uani 1 1 d . . . . .
H9 H 0.202079 0.749831 0.689898 0.042 Uiso 1 1 calc R U . . .
C10 C 0.2182(9) 0.6052(11) 0.7761(8) 0.033(2) Uani 1 1 d . . . . .
H10 H 0.144427 0.597228 0.786454 0.039 Uiso 1 1 calc R U . . .
C11 C 0.4711(7) 0.3801(10) 0.6201(6) 0.0245(19) Uani 1 1 d . . . . .
O12 O 0.5440(6) 0.3282(8) 0.5940(6) 0.0368(18) Uani 1 1 d . . . . .
Mo2 Mo 0.76688(6) 0.46392(7) 0.41340(5) 0.0162(2) Uani 1 1 d . . . . .
S11 S 0.9248(2) 0.5193(3) 0.3501(2) 0.0253(6) Uani 1 1 d . . . . .
S12 S 0.6997(2) 0.4700(2) 0.26522(16) 0.0222(5) Uani 1 1 d . . . . .
C21 C 0.7034(10) 0.2647(11) 0.4001(9) 0.043(3) Uani 1 1 d . . . . .
H21 H 0.635450 0.242946 0.362694 0.051 Uiso 1 1 calc R U . . .
C22 C 0.7170(17) 0.2994(13) 0.4827(12) 0.066(5) Uani 1 1 d . . . . .
H22 H 0.657524 0.307263 0.511044 0.079 Uiso 1 1 calc R U . . .
C23 C 0.8315(16) 0.3201(10) 0.5157(8) 0.054(4) Uani 1 1 d . . . . .
H23 H 0.863266 0.343921 0.570059 0.065 Uiso 1 1 calc R U . . .
C24 C 0.8880(12) 0.3009(11) 0.4584(10) 0.046(3) Uani 1 1 d . . . . .
H24 H 0.967865 0.307245 0.465673 0.055 Uiso 1 1 calc R U . . .
C25 C 0.8145(10) 0.2700(9) 0.3861(7) 0.034(2) Uani 1 1 d . . . . .
H25 H 0.835080 0.254994 0.335771 0.040 Uiso 1 1 calc R U . . .
C26 C 0.8050(9) 0.6227(10) 0.5023(7) 0.035(3) Uani 1 1 d . . . . .
H26 H 0.878535 0.627676 0.536421 0.043 Uiso 1 1 calc R U . . .
C27 C 0.7683(9) 0.6778(8) 0.4244(7) 0.027(2) Uani 1 1 d . . . . .
H27 H 0.813123 0.727330 0.397218 0.033 Uiso 1 1 calc R U . . .
C28 C 0.6532(8) 0.6457(10) 0.3945(6) 0.025(2) Uani 1 1 d . . . . .
H28 H 0.606858 0.671124 0.344227 0.030 Uiso 1 1 calc R U . . .
C29 C 0.6200(10) 0.5709(11) 0.4513(9) 0.036(3) Uani 1 1 d . . . . .
H29 H 0.547785 0.533444 0.445685 0.043 Uiso 1 1 calc R U . . .
C30 C 0.7112(14) 0.5594(11) 0.5190(7) 0.041(3) Uani 1 1 d . . . . .
H30 H 0.709681 0.516236 0.567707 0.050 Uiso 1 1 calc R U . . .
C31 C 0.8356(8) 0.5119(9) 0.2522(7) 0.022(2) Uani 1 1 d . . . . .
O32 O 0.8590(8) 0.5336(8) 0.1877(6) 0.036(2) Uani 1 1 d . . . . .

loop_
_atom_site_aniso_label
_atom_site_aniso_U_11
_atom_site_aniso_U_22
_atom_site_aniso_U_33
_atom_site_aniso_U_23
_atom_site_aniso_U_13
_atom_site_aniso_U_12
Mo1 0.0163(3) 0.0139(3) 0.0179(5) 0.0003(3) 0.0060(3) 0.0009(2)
S1 0.0249(9) 0.0194(10) 0.0225(12) 0.0038(9) 0.0075(9) 0.0056(8)
S2 0.0301(13) 0.0277(12) 0.0263(16) 0.0095(10) 0.0162(12) 0.0066(9)
C1 0.032(4) 0.034(5) 0.036(6) -0.015(5) 0.001(4) -0.001(4)
C2 0.029(5) 0.031(5) 0.036(8) 0.004(5) -0.002(5) -0.005(4)
C3 0.017(4) 0.026(4) 0.046(8) -0.004(5) 0.000(5) 0.001(4)
C4 0.022(4) 0.038(5) 0.041(7) 0.002(5) 0.008(4) -0.012(4)
C5 0.029(4) 0.018(4) 0.057(8) -0.006(5) -0.005(5) -0.003(4)
C6 0.051(6) 0.023(5) 0.015(6) 0.000(4) 0.009(5) 0.002(4)
C7 0.022(4) 0.028(5) 0.030(6) -0.008(4) -0.001(4) -0.001(4)
C8 0.041(5) 0.027(5) 0.031(6) -0.007(4) 0.013(5) -0.017(4)
C9 0.040(5) 0.024(5) 0.035(6) -0.007(5) -0.007(4) 0.009(4)
C10 0.029(4) 0.030(5) 0.042(7) -0.013(5) 0.016(4) -0.004(4)
C11 0.025(4) 0.028(5) 0.022(5) 0.000(4) 0.007(3) 0.005(4)
O12 0.033(3) 0.044(4) 0.039(5) 0.001(4) 0.018(3) 0.012(3)
Mo2 0.0234(3) 0.0159(4) 0.0101(4) -0.0008(3) 0.0060(3) 0.0011(3)
S11 0.0207(11) 0.0297(12) 0.0260(17) -0.0006(10) 0.0063(11) -0.0035(9)
S12 0.0216(10) 0.0324(12) 0.0130(13) -0.0020(9) 0.0045(9) -0.0002(8)
C21 0.046(6) 0.024(5) 0.053(8) 0.008(5) 0.002(6) -0.012(5)
C22 0.117(13) 0.029(6) 0.080(12) 0.025(7) 0.085(11) 0.027(7)
C23 0.108(12) 0.020(5) 0.025(6) 0.001(5) -0.006(7) 0.006(6)
C24 0.052(6) 0.022(5) 0.058(9) 0.011(6) 0.000(6) 0.008(5)
C25 0.064(7) 0.014(4) 0.032(6) 0.002(4) 0.030(5) 0.007(4)
C26 0.040(5) 0.028(5) 0.030(6) -0.013(4) -0.012(4) 0.014(4)
C27 0.035(4) 0.017(4) 0.032(6) -0.003(4) 0.009(4) 0.002(4)
C28 0.033(4) 0.026(5) 0.017(5) -0.003(4) 0.005(4) 0.011(4)
C29 0.035(5) 0.029(5) 0.051(8) 0.002(5) 0.025(5) 0.006(4)
C30 0.086(9) 0.029(5) 0.014(6) 0.001(4) 0.020(6) 0.022(6)
C31 0.029(5) 0.021(4) 0.019(6) 0.002(3) 0.011(4) 0.002(3)
O32 0.048(5) 0.041(5) 0.024(5) 0.001(3) 0.023(4) -0.001(3)

loop_
_atom_type_symbol
_atom_type_description
_atom_type_scat_dispersion_real
_atom_type_scat_dispersion_imag
_atom_type_scat_source
C C 0.0033 0.0016 'International Tables Vol C Tables 4.2.6.8 and 6.1.1.4'
H H 0.0000 0.0000 'International Tables Vol C Tables 4.2.6.8 and 6.1.1.4'
S S 0.1246 0.1234 'International Tables Vol C Tables 4.2.6.8 and 6.1.1.4'
O O 0.0106 0.0060 'International Tables Vol C Tables 4.2.6.8 and 6.1.1.4'
Mo Mo -1.6832 0.6857 'International Tables Vol C Tables 4.2.6.8 and 6.1.1.4'

loop_
_geom_angle_atom_site_label_1
_geom_angle_atom_site_label_2
_geom_angle_atom_site_label_3
_geom_angle
_geom_angle_site_symmetry_1
_geom_angle_site_symmetry_3
_geom_angle_publ_flag
C6 Mo1 C10 35.8(4) . . ?
C6 Mo1 C3 108.1(5) . . ?
C10 Mo1 C3 77.4(4) . . ?
C6 Mo1 C2 142.3(5) . . ?
C10 Mo1 C2 107.9(4) . . ?
C3 Mo1 C2 35.4(5) . . ?
C6 Mo1 C1 152.3(5) . . ?
C10 Mo1 C1 135.5(4) . . ?
C3 Mo1 C1 58.8(4) . . ?
C2 Mo1 C1 36.5(4) . . ?
C6 Mo1 C7 35.6(4) . . ?
C10 Mo1 C7 58.5(4) . . ?
C3 Mo1 C7 135.3(4) . . ?
C2 Mo1 C7 153.0(4) . . ?
C1 Mo1 C7 165.8(4) . . ?
C6 Mo1 C9 59.8(4) . . ?
C10 Mo1 C9 35.6(4) . . ?
C3 Mo1 C9 82.0(4) . . ?
C2 Mo1 C9 96.4(4) . . ?
C1 Mo1 C9 132.8(4) . . ?
C7 Mo1 C9 58.5(4) . . ?
C6 Mo1 C4 96.3(5) . . ?
C10 Mo1 C4 82.0(4) . . ?
C3 Mo1 C4 35.7(4) . . ?
C2 Mo1 C4 59.6(4) . . ?
C1 Mo1 C4 58.3(5) . . ?
C7 Mo1 C4 132.0(4) . . ?
C9 Mo1 C4 104.8(4) . . ?
C6 Mo1 C5 117.5(5) . . ?
C10 Mo1 C5 114.9(4) . . ?
C3 Mo1 C5 58.0(4) . . ?
C2 Mo1 C5 59.4(4) . . ?
C1 Mo1 C5 35.0(5) . . ?
C7 Mo1 C5 146.0(4) . . ?
C9 Mo1 C5 137.9(4) . . ?
C4 Mo1 C5 34.1(4) . . ?
C6 Mo1 C8 59.0(4) . . ?
C10 Mo1 C8 58.0(4) . . ?
C3 Mo1 C8 115.5(4) . . ?
C2 Mo1 C8 118.4(4) . . ?
C1 Mo1 C8 147.4(5) . . ?
C7 Mo1 C8 34.9(4) . . ?
C9 Mo1 C8 34.6(4) . . ?
C4 Mo1 C8 138.1(4) . . ?
C5 Mo1 C8 172.3(4) . . ?
C6 Mo1 S2 124.9(3) . . ?
C10 Mo1 S2 136.3(3) . . ?
C3 Mo1 S2 121.8(4) . . ?
C2 Mo1 S2 87.0(3) . . ?
C1 Mo1 S2 79.5(3) . . ?
C7 Mo1 S2 89.6(3) . . ?
C9 Mo1 S2 103.8(3) . . ?
C4 Mo1 S2 137.8(3) . . ?
C5 Mo1 S2 108.1(4) . . ?
C8 Mo1 S2 78.6(3) . . ?
C6 Mo1 S1 89.3(3) . . ?
C10 Mo1 S1 124.7(3) . . ?
C3 Mo1 S1 136.7(3) . . ?
C2 Mo1 S1 123.2(3) . . ?
C1 Mo1 S1 87.3(3) . . ?
C7 Mo1 S1 80.4(3) . . ?
C9 Mo1 S1 138.8(3) . . ?
C4 Mo1 S1 105.1(3) . . ?
C5 Mo1 S1 78.8(3) . . ?
C8 Mo1 S1 107.5(3) . . ?
S2 Mo1 S1 70.51(9) . . ?
C11 S1 Mo1 91.0(3) . . ?
C11 S2 Mo1 91.1(3) . . ?
C5 C1 C2 108.5(11) . . ?
C5 C1 Mo1 74.7(7) . . ?
C2 C1 Mo1 71.6(7) . . ?
C5 C1 H1 125.8 . . ?
C2 C1 H1 125.8 . . ?
Mo1 C1 H1 119.8 . . ?
C3 C2 C1 105.5(11) . . ?
C3 C2 Mo1 72.2(7) . . ?
C1 C2 Mo1 72.0(7) . . ?
C3 C2 H2 127.2 . . ?
C1 C2 H2 127.2 . . ?
Mo1 C2 H2 120.6 . . ?
C2 C3 C4 109.8(10) . . ?
C2 C3 Mo1 72.4(6) . . ?
C4 C3 Mo1 74.0(6) . . ?
C2 C3 H3 125.1 . . ?
C4 C3 H3 125.1 . . ?
Mo1 C3 H3 120.2 . . ?
C5 C4 C3 107.3(12) . . ?
C5 C4 Mo1 73.6(6) . . ?
C3 C4 Mo1 70.3(6) . . ?
C5 C4 H4 126.4 . . ?
C3 C4 H4 126.4 . . ?
Mo1 C4 H4 121.5 . . ?
C4 C5 C1 108.9(10) . . ?
C4 C5 Mo1 72.3(6) . . ?
C1 C5 Mo1 70.3(6) . . ?
C4 C5 H5 125.6 . . ?
C1 C5 H5 125.6 . . ?
Mo1 C5 H5 123.5 . . ?
C10 C6 C7 106.0(10) . . ?
C10 C6 Mo1 72.1(7) . . ?
C7 C6 Mo1 73.1(7) . . ?
C10 C6 H6 127.0 . . ?
C7 C6 H6 127.0 . . ?
Mo1 C6 H6 119.7 . . ?
C8 C7 C6 109.1(9) . . ?
C8 C7 Mo1 74.5(6) . . ?
C6 C7 Mo1 71.2(6) . . ?
C8 C7 H7 125.4 . . ?
C6 C7 H7 125.4 . . ?
Mo1 C7 H7 120.5 . . ?
C9 C8 C7 108.5(10) . . ?
C9 C8 Mo1 71.7(6) . . ?
C7 C8 Mo1 70.6(6) . . ?
C9 C8 H8 125.8 . . ?
C7 C8 H8 125.8 . . ?
Mo1 C8 H8 123.5 . . ?
C8 C9 C10 106.7(10) . . ?
C8 C9 Mo1 73.7(6) . . ?
C10 C9 Mo1 70.4(6) . . ?
C8 C9 H9 126.6 . . ?
C10 C9 H9 126.6 . . ?
Mo1 C9 H9 121.1 . . ?
C6 C10 C9 109.7(9) . . ?
C6 C10 Mo1 72.0(7) . . ?
C9 C10 Mo1 74.1(7) . . ?
C6 C10 H10 125.2 . . ?
C9 C10 H10 125.2 . . ?
Mo1 C10 H10 120.4 . . ?
O12 C11 S2 127.3(9) . . ?
O12 C11 S1 125.3(9) . . ?
S2 C11 S1 107.2(5) . . ?
C25 Mo2 C26 145.3(4) . . ?
C25 Mo2 C30 135.6(4) . . ?
C26 Mo2 C30 36.0(5) . . ?
C25 Mo2 C22 58.8(5) . . ?
C26 Mo2 C22 107.2(6) . . ?
C30 Mo2 C22 78.6(5) . . ?
C25 Mo2 C21 36.2(4) . . ?
C26 Mo2 C21 143.1(5) . . ?
C30 Mo2 C21 110.9(5) . . ?
C22 Mo2 C21 36.0(6) . . ?
C25 Mo2 C24 35.1(5) . . ?
C26 Mo2 C24 110.1(5) . . ?
C30 Mo2 C24 111.4(5) . . ?
C22 Mo2 C24 56.8(6) . . ?
C21 Mo2 C24 58.9(5) . . ?
C25 Mo2 C29 140.0(4) . . ?
C26 Mo2 C29 59.6(4) . . ?
C30 Mo2 C29 35.5(5) . . ?
C22 Mo2 C29 87.1(5) . . ?
C21 Mo2 C29 103.9(4) . . ?
C24 Mo2 C29 139.3(6) . . ?
C25 Mo2 C23 57.7(5) . . ?
C26 Mo2 C23 92.1(5) . . ?
C30 Mo2 C23 80.6(5) . . ?
C22 Mo2 C23 35.0(6) . . ?
C21 Mo2 C23 59.3(5) . . ?
C24 Mo2 C23 32.8(6) . . ?
C29 Mo2 C23 106.5(6) . . ?
C25 Mo2 C27 161.6(4) . . ?
C26 Mo2 C27 36.0(4) . . ?
C30 Mo2 C27 58.9(4) . . ?
C22 Mo2 C27 137.5(5) . . ?
C21 Mo2 C27 161.2(4) . . ?
C24 Mo2 C27 138.0(4) . . ?
C29 Mo2 C27 58.2(4) . . ?
C23 Mo2 C27 127.9(4) . . ?
C25 Mo2 C28 155.5(4) . . ?
C26 Mo2 C28 59.0(4) . . ?
C30 Mo2 C28 57.9(4) . . ?
C22 Mo2 C28 120.5(5) . . ?
C21 Mo2 C28 126.8(4) . . ?
C24 Mo2 C28 168.5(5) . . ?
C29 Mo2 C28 34.0(4) . . ?
C23 Mo2 C28 138.0(5) . . ?
C27 Mo2 C28 34.9(4) . . ?
C25 Mo2 S12 82.0(3) . . ?
C26 Mo2 S12 128.8(3) . . ?
C30 Mo2 S12 133.8(3) . . ?
C22 Mo2 S12 118.4(6) . . ?
C21 Mo2 S12 84.1(4) . . ?
C24 Mo2 S12 113.5(4) . . ?
C29 Mo2 S12 99.4(4) . . ?
C23 Mo2 S12 138.9(3) . . ?
C27 Mo2 S12 92.8(3) . . ?
C28 Mo2 S12 77.9(3) . . ?
C25 Mo2 S11 83.3(3) . . ?
C26 Mo2 S11 92.0(3) . . ?
C30 Mo2 S11 128.0(4) . . ?
C22 Mo2 S11 136.9(4) . . ?
C21 Mo2 S11 117.7(4) . . ?
C24 Mo2 S11 80.5(4) . . ?
C29 Mo2 S11 135.1(3) . . ?
C23 Mo2 S11 108.6(5) . . ?
C27 Mo2 S11 78.3(3) . . ?
C28 Mo2 S11 102.6(3) . . ?
S12 Mo2 S11 70.53(9) . . ?
C31 S11 Mo2 91.2(3) . . ?
C31 S12 Mo2 91.4(4) . . ?
C25 C21 C22 104.0(12) . . ?
C25 C21 Mo2 70.6(6) . . ?
C22 C21 Mo2 71.8(8) . . ?
C25 C21 H21 128.0 . . ?
C22 C21 H21 128.0 . . ?
Mo2 C21 H21 121.5 . . ?
C23 C22 C21 109.0(12) . . ?
C23 C22 Mo2 74.2(8) . . ?
C21 C22 Mo2 72.1(7) . . ?
C23 C22 H22 125.5 . . ?
C21 C22 H22 125.5 . . ?
Mo2 C22 H22 119.9 . . ?
C24 C23 C22 108.2(13) . . ?
C24 C23 Mo2 73.0(8) . . ?
C22 C23 Mo2 70.8(7) . . ?
C24 C23 H23 125.9 . . ?
C22 C23 H23 125.9 . . ?
Mo2 C23 H23 122.0 . . ?
C23 C24 C25 110.4(13) . . ?
C23 C24 Mo2 74.1(8) . . ?
C25 C24 Mo2 70.1(6) . . ?
C23 C24 H24 124.8 . . ?
C25 C24 H24 124.8 . . ?
Mo2 C24 H24 122.5 . . ?
C24 C25 C21 108.3(12) . . ?
C24 C25 Mo2 74.8(7) . . ?
C21 C25 Mo2 73.2(6) . . ?
C24 C25 H25 125.9 . . ?
C21 C25 H25 125.9 . . ?
Mo2 C25 H25 118.1 . . ?
C30 C26 C27 106.8(9) . . ?
C30 C26 Mo2 72.7(7) . . ?
C27 C26 Mo2 74.6(6) . . ?
C30 C26 H26 126.6 . . ?
C27 C26 H26 126.6 . . ?
Mo2 C26 H26 118.2 . . ?
C28 C27 C26 107.9(10) . . ?
C28 C27 Mo2 74.7(6) . . ?
C26 C27 Mo2 69.4(5) . . ?
C28 C27 H27 126.1 . . ?
C26 C27 H27 126.1 . . ?
Mo2 C27 H27 121.5 . . ?
C29 C28 C27 108.1(10) . . ?
C29 C28 Mo2 70.5(6) . . ?
C27 C28 Mo2 70.4(5) . . ?
C29 C28 H28 125.9 . . ?
C27 C28 H28 125.9 . . ?
Mo2 C28 H28 124.8 . . ?
C28 C29 C30 108.6(11) . . ?
C28 C29 Mo2 75.5(6) . . ?
C30 C29 Mo2 70.7(6) . . ?
C28 C29 H29 125.7 . . ?
C30 C29 H29 125.7 . . ?
Mo2 C29 H29 119.9 . . ?
C26 C30 C29 108.5(11) . . ?
C26 C30 Mo2 71.3(7) . . ?
C29 C30 Mo2 73.8(7) . . ?
C26 C30 H30 125.8 . . ?
C29 C30 H30 125.8 . . ?
Mo2 C30 H30 120.9 . . ?
O32 C31 S12 124.8(9) . . ?
O32 C31 S11 128.2(8) . . ?
S12 C31 S11 106.9(6) . . ?

loop_
_geom_bond_atom_site_label_1
_geom_bond_atom_site_label_2
_geom_bond_distance
_geom_bond_site_symmetry_2
_geom_bond_publ_flag
Mo1 C6 2.291(12) . ?
Mo1 C10 2.292(11) . ?
Mo1 C3 2.298(11) . ?
Mo1 C2 2.301(12) . ?
Mo1 C1 2.306(11) . ?
Mo1 C7 2.315(10) . ?
Mo1 C9 2.340(11) . ?
Mo1 C4 2.347(9) . ?
Mo1 C5 2.363(10) . ?
Mo1 C8 2.366(10) . ?
Mo1 S2 2.456(3) . ?
Mo1 S1 2.457(2) . ?
S1 C11 1.762(10) . ?
S2 C11 1.761(10) . ?
C1 C5 1.406(19) . ?
C1 C2 1.441(16) . ?
C1 H1 0.9500 . ?
C2 C3 1.399(19) . ?
C2 H2 0.9500 . ?
C3 C4 1.425(16) . ?
C3 H3 0.9500 . ?
C4 C5 1.383(18) . ?
C4 H4 0.9500 . ?
C5 H5 0.9500 . ?
C6 C10 1.409(16) . ?
C6 C7 1.410(17) . ?
C6 H6 0.9500 . ?
C7 C8 1.405(16) . ?
C7 H7 0.9500 . ?
C8 C9 1.399(16) . ?
C8 H8 0.9500 . ?
C9 C10 1.415(18) . ?
C9 H9 0.9500 . ?
C10 H10 0.9500 . ?
C11 O12 1.208(12) . ?
Mo2 C25 2.263(9) . ?
Mo2 C26 2.269(11) . ?
Mo2 C30 2.288(12) . ?
Mo2 C22 2.292(13) . ?
Mo2 C21 2.296(11) . ?
Mo2 C24 2.321(12) . ?
Mo2 C29 2.328(11) . ?
Mo2 C23 2.335(12) . ?
Mo2 C27 2.337(8) . ?
Mo2 C28 2.392(10) . ?
Mo2 S12 2.454(3) . ?
Mo2 S11 2.458(3) . ?
S11 C31 1.766(12) . ?
S12 C31 1.765(10) . ?
C21 C25 1.415(16) . ?
C21 C22 1.42(2) . ?
C21 H21 0.9500 . ?
C22 C23 1.39(3) . ?
C22 H22 0.9500 . ?
C23 C24 1.32(2) . ?
C23 H23 0.9500 . ?
C24 C25 1.38(2) . ?
C24 H24 0.9500 . ?
C25 H25 0.9500 . ?
C26 C30 1.41(2) . ?
C26 C27 1.425(17) . ?
C26 H26 0.9500 . ?
C27 C28 1.418(15) . ?
C27 H27 0.9500 . ?
C28 C29 1.383(17) . ?
C28 H28 0.9500 . ?
C29 C30 1.409(19) . ?
C29 H29 0.9500 . ?
C30 H30 0.9500 . ?
C31 O32 1.207(14) . ?

loop_
_geom_torsion_atom_site_label_1
_geom_torsion_atom_site_label_2
_geom_torsion_atom_site_label_3
_geom_torsion_atom_site_label_4
_geom_torsion
_geom_torsion_site_symmetry_1
_geom_torsion_site_symmetry_2
_geom_torsion_site_symmetry_3
_geom_torsion_site_symmetry_4
_geom_torsion_publ_flag
C5 C1 C2 C3 1.2(13) . . . . ?
Mo1 C1 C2 C3 -64.9(8) . . . . ?
C5 C1 C2 Mo1 66.1(8) . . . . ?
C1 C2 C3 C4 -0.3(13) . . . . ?
Mo1 C2 C3 C4 -65.1(8) . . . . ?
C1 C2 C3 Mo1 64.8(8) . . . . ?
C2 C3 C4 C5 -0.7(13) . . . . ?
Mo1 C3 C4 C5 -64.8(7) . . . . ?
C2 C3 C4 Mo1 64.1(8) . . . . ?
C3 C4 C5 C1 1.5(12) . . . . ?
Mo1 C4 C5 C1 -61.1(7) . . . . ?
C3 C4 C5 Mo1 62.6(7) . . . . ?
C2 C1 C5 C4 -1.7(12) . . . . ?
Mo1 C1 C5 C4 62.4(8) . . . . ?
C2 C1 C5 Mo1 -64.1(8) . . . . ?
C10 C6 C7 C8 0.3(13) . . . . ?
Mo1 C6 C7 C8 65.4(8) . . . . ?
C10 C6 C7 Mo1 -65.1(8) . . . . ?
C6 C7 C8 C9 -1.2(13) . . . . ?
Mo1 C7 C8 C9 62.1(8) . . . . ?
C6 C7 C8 Mo1 -63.3(8) . . . . ?
C7 C8 C9 C10 1.7(13) . . . . ?
Mo1 C8 C9 C10 63.0(8) . . . . ?
C7 C8 C9 Mo1 -61.4(8) . . . . ?
C7 C6 C10 C9 0.8(13) . . . . ?
Mo1 C6 C10 C9 -65.0(8) . . . . ?
C7 C6 C10 Mo1 65.8(8) . . . . ?
C8 C9 C10 C6 -1.5(13) . . . . ?
Mo1 C9 C10 C6 63.7(8) . . . . ?
C8 C9 C10 Mo1 -65.3(8) . . . . ?
Mo1 S2 C11 O12 172.6(10) . . . . ?
Mo1 S2 C11 S1 -3.5(5) . . . . ?
Mo1 S1 C11 O12 -172.7(9) . . . . ?
Mo1 S1 C11 S2 3.5(5) . . . . ?
C25 C21 C22 C23 -1.8(13) . . . . ?
Mo2 C21 C22 C23 -65.5(9) . . . . ?
C25 C21 C22 Mo2 63.8(8) . . . . ?
C21 C22 C23 C24 0.3(14) . . . . ?
Mo2 C22 C23 C24 -63.9(9) . . . . ?
C21 C22 C23 Mo2 64.2(9) . . . . ?
C22 C23 C24 C25 1.3(14) . . . . ?
Mo2 C23 C24 C25 -61.1(8) . . . . ?
C22 C23 C24 Mo2 62.5(9) . . . . ?
C23 C24 C25 C21 -2.5(14) . . . . ?
Mo2 C24 C25 C21 -66.1(8) . . . . ?
C23 C24 C25 Mo2 63.6(9) . . . . ?
C22 C21 C25 C24 2.5(13) . . . . ?
Mo2 C21 C25 C24 67.1(8) . . . . ?
C22 C21 C25 Mo2 -64.6(8) . . . . ?
C30 C26 C27 C28 -0.8(12) . . . . ?
Mo2 C26 C27 C28 65.3(7) . . . . ?
C30 C26 C27 Mo2 -66.1(8) . . . . ?
C26 C27 C28 C29 -1.2(12) . . . . ?
Mo2 C27 C28 C29 60.7(8) . . . . ?
C26 C27 C28 Mo2 -61.9(7) . . . . ?
C27 C28 C29 C30 2.7(13) . . . . ?
Mo2 C28 C29 C30 63.4(8) . . . . ?
C27 C28 C29 Mo2 -60.7(7) . . . . ?
C27 C26 C30 C29 2.4(12) . . . . ?
Mo2 C26 C30 C29 -64.9(8) . . . . ?
C27 C26 C30 Mo2 67.4(7) . . . . ?
C28 C29 C30 C26 -3.2(13) . . . . ?
Mo2 C29 C30 C26 63.3(8) . . . . ?
C28 C29 C30 Mo2 -66.5(8) . . . . ?
Mo2 S12 C31 O32 -177.8(9) . . . . ?
Mo2 S12 C31 S11 0.6(4) . . . . ?
Mo2 S11 C31 O32 177.7(10) . . . . ?
Mo2 S11 C31 S12 -0.6(4) . . . . ?
